data_2216825
loop_
_publ_author_name
'Guang-Ju Ping'
'Ying-Ying Liu'
'Ting-Ting Han'
'Jian-Fang Ma'

_publ_section_title
;
 4-[2-(Dibenzylaminomethyl)-1<i>H</i>-benzimidazol-1-ylmethyl]benzonitrile
;
_journal_coeditor_code WN2213
_journal_issue 12
_journal_name_full 'Acta Crystallographica Section E'
_journal_page_first o4508
_journal_page_last o4508
_journal_paper_doi 10.1107/S1600536807053573
_journal_volume 63
_journal_year 2007
_chemical_formula_iupac 'C30 H26 N4'
_chemical_formula_moiety 'C30 H26 N4'
_chemical_formula_sum 'C30 H26 N4'
_chemical_formula_weight 442.55
_chemical_name_systematic
;
4-[2-(Dibenzylaminomethyl)-1H-benzimidazol-1-ylmethyl]benzonitrile
;
_space_group_IT_number 61
_symmetry_cell_setting orthorhombic
_symmetry_space_group_name_Hall '-P 2ac 2ab'
_symmetry_space_group_name_H-M 'P b c a'
_atom_sites_solution_hydrogens geom
_atom_sites_solution_primary direct
_atom_sites_solution_secondary difmap
_audit_creation_method SHELXL97
_cell_angle_alpha 90.00
_cell_angle_beta 90.00
_cell_angle_gamma 90.00
_cell_formula_units_Z 8
_cell_length_a 15.3640(10)
_cell_length_b 17.0060(10)
_cell_length_c 18.9080(10)
_cell_measurement_reflns_used 4045
_cell_measurement_temperature 293(2)
_cell_measurement_theta_max 28.4
_cell_measurement_theta_min 2.1
_cell_volume 4940.3(5)
_computing_cell_refinement 'SAINT (Bruker, 1999)'
_computing_data_collection 'SMART (Bruker, 1997)'
_computing_data_reduction 'SAINT (Bruker, 1999)'
_computing_molecular_graphics 'SHELXTL-Plus (Sheldrick, 1990)'
_computing_publication_material 'SHELXL97 (Sheldrick, 1997)'
_computing_structure_refinement 'SHELXL97 (Sheldrick, 1997)'
_computing_structure_solution 'SHELXS97 (Sheldrick, 1997)'
_diffrn_ambient_temperature 293(2)
_diffrn_measured_fraction_theta_full 0.991
_diffrn_measured_fraction_theta_max 0.981
_diffrn_measurement_device_type 'Bruker APEX CCD area-detector'
_diffrn_measurement_method \w
_diffrn_radiation_monochromator graphite
_diffrn_radiation_source 'fine-focus sealed tube'
_diffrn_radiation_type MoK\a
_diffrn_radiation_wavelength 0.71069
_diffrn_reflns_av_R_equivalents 0.0271
_diffrn_reflns_av_sigmaI/netI 0.0243
_diffrn_reflns_limit_h_max 18
_diffrn_reflns_limit_h_min -20
_diffrn_reflns_limit_k_max 21
_diffrn_reflns_limit_k_min -22
_diffrn_reflns_limit_l_max 23
_diffrn_reflns_limit_l_min -24
_diffrn_reflns_number 28803
_diffrn_reflns_theta_full 25.00
_diffrn_reflns_theta_max 28.35
_diffrn_reflns_theta_min 2.09
_exptl_absorpt_coefficient_mu 0.071
_exptl_absorpt_correction_T_max 0.985
_exptl_absorpt_correction_T_min 0.971
_exptl_absorpt_correction_type multi-scan
_exptl_absorpt_process_details '(SADABS; Sheldrick, 1996)'
_exptl_crystal_colour colourless
_exptl_crystal_density_diffrn 1.190
_exptl_crystal_density_method 'not measured'
_exptl_crystal_description block
_exptl_crystal_F_000 1872
_exptl_crystal_size_max 0.46
_exptl_crystal_size_mid 0.34
_exptl_crystal_size_min 0.21
_refine_diff_density_max 0.133
_refine_diff_density_min -0.163
_refine_ls_extinction_coef 0.0020(4)
_refine_ls_extinction_expression Fc^*^=kFc[1+0.001xFc^2^\l^3^/sin(2\q)]^-1/4^
_refine_ls_extinction_method 'SHELXL97 (Sheldrick, 1997)'
_refine_ls_goodness_of_fit_ref 1.011
_refine_ls_hydrogen_treatment constr
_refine_ls_matrix_type full
_refine_ls_number_parameters 308
_refine_ls_number_reflns 6054
_refine_ls_number_restraints 0
_refine_ls_restrained_S_all 1.011
_refine_ls_R_factor_all 0.0666
_refine_ls_R_factor_gt 0.0401
_refine_ls_shift/su_max 0.001
_refine_ls_shift/su_mean 0.000
_refine_ls_structure_factor_coef Fsqd
_refine_ls_weighting_details 'calc w = 1/[\s^2^(Fo^2^)+(0.0524P)^2^+0.5735P] where P=(Fo^2^+2Fc^2^)/3'
_refine_ls_weighting_scheme calc
_refine_ls_wR_factor_gt 0.1025
_refine_ls_wR_factor_ref 0.1197
_reflns_number_gt 4045
_reflns_number_total 6054
_reflns_threshold_expression I>2\s(I)
_cod_data_source_file wn2213.cif
_cod_data_source_block I
_cod_original_cell_volume 4940.3(4)
_cod_database_code 2216825
_cod_database_fobs_code 2216825

loop_
_symmetry_equiv_pos_as_xyz
'x, y, z'
'-x+1/2, -y, z+1/2'
'x+1/2, -y+1/2, -z'
'-x, y+1/2, -z+1/2'
'-x, -y, -z'
'x-1/2, y, -z-1/2'
'-x-1/2, y-1/2, z'
'x, -y-1/2, z-1/2'

loop_
_atom_site_type_symbol
_atom_site_label
_atom_site_fract_x
_atom_site_fract_y
_atom_site_fract_z
_atom_site_U_iso_or_equiv
_atom_site_adp_type
_atom_site_calc_flag
_atom_site_refinement_flags
_atom_site_occupancy
C C1 -0.08980(14) 0.47828(12) 0.62575(17) 0.1197(9) Uani d . 1
H H1 -0.0840 0.5327 0.6250 0.144 Uiso calc R 1
C C2 -0.11047(13) 0.44125(12) 0.68656(14) 0.1054(7) Uani d . 1
H H2 -0.1173 0.4702 0.7279 0.126 Uiso calc R 1
C C3 -0.12144(10) 0.36140(9) 0.68776(8) 0.0747(4) Uani d . 1
H H3 -0.1369 0.3368 0.7299 0.090 Uiso calc R 1
C C4 -0.10992(8) 0.31674(8) 0.62744(7) 0.0554(3) Uani d . 1
C C5 -0.08677(10) 0.35415(10) 0.56584(9) 0.0762(4) Uani d . 1
H H5 -0.0775 0.3250 0.5249 0.091 Uiso calc R 1
C C6 -0.07719(13) 0.43496(13) 0.56432(14) 0.1084(7) Uani d . 1
H H6 -0.0624 0.4602 0.5224 0.130 Uiso calc R 1
C C7 -0.12267(8) 0.22928(8) 0.62758(7) 0.0610(3) Uani d . 1
H H7A -0.1489 0.2135 0.6721 0.073 Uiso calc R 1
H H7B -0.1624 0.2150 0.5899 0.073 Uiso calc R 1
C C8 -0.17796(16) 0.06684(12) 0.40156(13) 0.1079(7) Uani d . 1
H H8 -0.2038 0.0587 0.3577 0.129 Uiso calc R 1
C C9 -0.09697(15) 0.09825(15) 0.40578(10) 0.1165(7) Uani d . 1
H H9 -0.0673 0.1118 0.3647 0.140 Uiso calc R 1
C C10 -0.05855(12) 0.11010(13) 0.47080(9) 0.0982(6) Uani d . 1
H H10 -0.0030 0.1316 0.4728 0.118 Uiso calc R 1
C C11 -0.10049(9) 0.09085(8) 0.53285(8) 0.0658(4) Uani d . 1
C C12 -0.18332(11) 0.05982(8) 0.52768(10) 0.0815(5) Uani d . 1
H H12 -0.2140 0.0472 0.5685 0.098 Uiso calc R 1
C C13 -0.22112(13) 0.04736(10) 0.46157(14) 0.1022(7) Uani d . 1
H H13 -0.2765 0.0255 0.4586 0.123 Uiso calc R 1
C C14 -0.05651(10) 0.10309(8) 0.60316(8) 0.0672(4) Uani d . 1
H H14A -0.0929 0.0814 0.6403 0.081 Uiso calc R 1
H H14B -0.0016 0.0749 0.6035 0.081 Uiso calc R 1
C C15 0.01235(8) 0.19572(8) 0.68250(6) 0.0548(3) Uani d . 1
H H15A -0.0154 0.1664 0.7203 0.066 Uiso calc R 1
H H15B 0.0124 0.2507 0.6960 0.066 Uiso calc R 1
C C16 0.10411(7) 0.16876(7) 0.67610(5) 0.0472(3) Uani d . 1
C C17 0.24253(8) 0.16810(8) 0.64567(6) 0.0537(3) Uani d . 1
C C18 0.22577(8) 0.11201(7) 0.69749(6) 0.0528(3) Uani d . 1
C C19 0.29279(10) 0.06283(9) 0.72069(7) 0.0689(4) Uani d . 1
H H19 0.2830 0.0248 0.7551 0.083 Uiso calc R 1
C C20 0.37359(10) 0.07248(11) 0.69101(9) 0.0821(5) Uani d . 1
H H20 0.4188 0.0394 0.7047 0.099 Uiso calc R 1
C C21 0.38938(10) 0.13020(12) 0.64117(9) 0.0872(5) Uani d . 1
H H21 0.4454 0.1360 0.6234 0.105 Uiso calc R 1
C C22 0.32479(10) 0.17923(11) 0.61709(8) 0.0754(4) Uani d . 1
H H22 0.3356 0.2179 0.5834 0.090 Uiso calc R 1
C C23 0.14828(9) 0.26609(7) 0.58130(6) 0.0560(3) Uani d . 1
H H23A 0.1924 0.3063 0.5879 0.067 Uiso calc R 1
H H23B 0.0921 0.2898 0.5911 0.067 Uiso calc R 1
C C24 0.14997(7) 0.23942(7) 0.50493(6) 0.0489(3) Uani d . 1
C C25 0.16991(9) 0.16342(8) 0.48514(6) 0.0601(3) Uani d . 1
H H25 0.1829 0.1263 0.5197 0.072 Uiso calc R 1
C C26 0.17090(9) 0.14185(8) 0.41474(6) 0.0635(3) Uani d . 1
H H26 0.1849 0.0905 0.4021 0.076 Uiso calc R 1
C C27 0.15110(8) 0.19628(8) 0.36307(6) 0.0580(3) Uani d . 1
C C28 0.13195(10) 0.27277(9) 0.38191(7) 0.0663(4) Uani d . 1
H H28 0.1194 0.3099 0.3473 0.080 Uiso calc R 1
C C29 0.13160(9) 0.29372(8) 0.45235(6) 0.0606(3) Uani d . 1
H H29 0.1188 0.3453 0.4648 0.073 Uiso calc R 1
C C30 0.15169(10) 0.17137(10) 0.29035(7) 0.0736(4) Uani d . 1
N N1 -0.04017(7) 0.18681(6) 0.61800(5) 0.0527(2) Uani d . 1
N N2 0.13861(7) 0.11413(6) 0.71633(5) 0.0536(3) Uani d . 1
N N3 0.16329(6) 0.20334(6) 0.63191(5) 0.0504(2) Uani d . 1
N N4 0.15204(12) 0.14906(10) 0.23346(7) 0.1052(5) Uani d . 1

loop_
_atom_site_aniso_label
_atom_site_aniso_U_11
_atom_site_aniso_U_22
_atom_site_aniso_U_33
_atom_site_aniso_U_12
_atom_site_aniso_U_13
_atom_site_aniso_U_23
C1 0.0947(14) 0.0548(10) 0.210(3) 0.0029(10) -0.0439(16) -0.0018(15)
C2 0.0931(13) 0.0756(12) 0.1474(19) 0.0199(10) -0.0303(13) -0.0472(13)
C3 0.0694(9) 0.0785(10) 0.0762(9) 0.0104(7) -0.0056(7) -0.0214(8)
C4 0.0467(6) 0.0582(7) 0.0614(7) 0.0042(5) -0.0076(5) -0.0073(6)
C5 0.0748(9) 0.0791(10) 0.0747(9) 0.0014(8) -0.0051(7) 0.0069(8)
C6 0.0946(13) 0.0875(14) 0.1432(19) -0.0084(11) -0.0132(12) 0.0443(13)
C7 0.0522(7) 0.0614(8) 0.0694(8) -0.0022(6) -0.0032(6) -0.0063(6)
C8 0.1210(17) 0.0899(13) 0.1127(15) 0.0133(12) -0.0526(14) -0.0422(12)
C9 0.1190(17) 0.155(2) 0.0754(11) -0.0052(14) -0.0177(11) -0.0345(12)
C10 0.0801(11) 0.1364(17) 0.0782(11) -0.0152(10) -0.0102(9) -0.0273(11)
C11 0.0706(8) 0.0475(7) 0.0793(9) 0.0028(6) -0.0175(7) -0.0124(6)
C12 0.0803(10) 0.0516(8) 0.1125(13) -0.0067(7) -0.0212(9) 0.0014(8)
C13 0.0876(12) 0.0633(10) 0.1558(19) -0.0059(9) -0.0520(13) -0.0170(11)
C14 0.0773(9) 0.0517(7) 0.0726(9) -0.0001(6) -0.0143(7) -0.0022(6)
C15 0.0574(7) 0.0642(7) 0.0429(6) -0.0006(6) -0.0003(5) -0.0019(5)
C16 0.0568(6) 0.0494(6) 0.0354(5) -0.0047(5) -0.0034(5) -0.0002(4)
C17 0.0566(7) 0.0633(7) 0.0412(5) -0.0009(6) -0.0036(5) -0.0030(5)
C18 0.0605(7) 0.0549(7) 0.0429(6) -0.0009(5) -0.0124(5) -0.0037(5)
C19 0.0745(9) 0.0676(8) 0.0647(8) 0.0057(7) -0.0247(7) -0.0001(6)
C20 0.0673(9) 0.1006(12) 0.0786(10) 0.0198(8) -0.0242(8) -0.0130(9)
C21 0.0541(8) 0.1271(15) 0.0804(10) 0.0065(9) -0.0028(7) -0.0091(10)
C22 0.0619(8) 0.1020(12) 0.0622(8) -0.0049(8) 0.0044(6) 0.0049(8)
C23 0.0727(8) 0.0505(7) 0.0448(6) -0.0016(6) 0.0007(5) 0.0078(5)
C24 0.0505(6) 0.0530(7) 0.0432(6) -0.0011(5) 0.0019(5) 0.0089(5)
C25 0.0802(9) 0.0547(7) 0.0455(6) 0.0085(6) -0.0031(6) 0.0119(5)
C26 0.0827(9) 0.0584(8) 0.0494(7) 0.0141(7) 0.0002(6) 0.0038(6)
C27 0.0605(7) 0.0709(8) 0.0426(6) 0.0110(6) 0.0019(5) 0.0084(5)
C28 0.0843(9) 0.0670(9) 0.0477(7) 0.0148(7) -0.0026(6) 0.0167(6)
C29 0.0767(8) 0.0534(7) 0.0518(7) 0.0091(6) 0.0002(6) 0.0090(5)
C30 0.0925(11) 0.0825(10) 0.0457(7) 0.0264(8) -0.0012(7) 0.0088(7)
N1 0.0551(6) 0.0512(6) 0.0520(5) 0.0011(4) -0.0081(4) -0.0055(4)
N2 0.0627(6) 0.0553(6) 0.0429(5) -0.0051(5) -0.0079(4) 0.0071(4)
N3 0.0575(6) 0.0545(6) 0.0391(5) 0.0007(4) -0.0004(4) 0.0060(4)
N4 0.1612(15) 0.1052(11) 0.0493(7) 0.0442(10) -0.0050(8) 0.0015(7)

loop_
_atom_type_symbol
_atom_type_description
_atom_type_scat_dispersion_real
_atom_type_scat_dispersion_imag
_atom_type_scat_source
C C 0.0033 0.0016 'International Tables Vol C Tables 4.2.6.8 and 6.1.1.4'
H H 0.0000 0.0000 'International Tables Vol C Tables 4.2.6.8 and 6.1.1.4'
N N 0.0061 0.0033 'International Tables Vol C Tables 4.2.6.8 and 6.1.1.4'

loop_
_geom_angle_atom_site_label_1
_geom_angle_atom_site_label_2
_geom_angle_atom_site_label_3
_geom_angle
C2 C1 C6 119.87(19)
C2 C1 H1 120.1
C6 C1 H1 120.1
C1 C2 C3 120.42(19)
C1 C2 H2 119.8
C3 C2 H2 119.8
C2 C3 C4 121.06(18)
C2 C3 H3 119.5
C4 C3 H3 119.5
C5 C4 C3 118.58(14)
C5 C4 C7 119.63(12)
C3 C4 C7 121.79(13)
C4 C5 C6 120.36(18)
C4 C5 H5 119.8
C6 C5 H5 119.8
C5 C6 C1 119.7(2)
C5 C6 H6 120.2
C1 C6 H6 120.2
N1 C7 C4 111.98(10)
N1 C7 H7A 109.2
C4 C7 H7A 109.2
N1 C7 H7B 109.2
C4 C7 H7B 109.2
H7A C7 H7B 107.9
C13 C8 C9 119.73(18)
C13 C8 H8 120.1
C9 C8 H8 120.1
C8 C9 C10 120.2(2)
C8 C9 H9 119.9
C10 C9 H9 119.9
C11 C10 C9 121.63(18)
C11 C10 H10 119.2
C9 C10 H10 119.2
C10 C11 C12 117.48(14)
C10 C11 C14 120.61(14)
C12 C11 C14 121.91(15)
C11 C12 C13 120.35(18)
C11 C12 H12 119.8
C13 C12 H12 119.8
C8 C13 C12 120.63(18)
C8 C13 H13 119.7
C12 C13 H13 119.7
N1 C14 C11 112.22(11)
N1 C14 H14A 109.2
C11 C14 H14A 109.2
N1 C14 H14B 109.2
C11 C14 H14B 109.2
H14A C14 H14B 107.9
N1 C15 C16 114.89(9)
N1 C15 H15A 108.5
C16 C15 H15A 108.5
N1 C15 H15B 108.5
C16 C15 H15B 108.5
H15A C15 H15B 107.5
N2 C16 N3 112.95(10)
N2 C16 C15 123.63(10)
N3 C16 C15 123.18(10)
N3 C17 C22 132.08(12)
N3 C17 C18 105.48(10)
C22 C17 C18 122.43(12)
N2 C18 C17 109.99(10)
N2 C18 C19 130.31(12)
C17 C18 C19 119.67(12)
C20 C19 C18 117.83(14)
C20 C19 H19 121.1
C18 C19 H19 121.1
C19 C20 C21 121.51(14)
C19 C20 H20 119.2
C21 C20 H20 119.2
C22 C21 C20 122.02(15)
C22 C21 H21 119.0
C20 C21 H21 119.0
C21 C22 C17 116.50(15)
C21 C22 H22 121.8
C17 C22 H22 121.8
N3 C23 C24 113.93(10)
N3 C23 H23A 108.8
C24 C23 H23A 108.8
N3 C23 H23B 108.8
C24 C23 H23B 108.8
H23A C23 H23B 107.7
C25 C24 C29 118.34(11)
C25 C24 C23 122.90(10)
C29 C24 C23 118.76(11)
C24 C25 C26 120.84(11)
C24 C25 H25 119.6
C26 C25 H25 119.6
C27 C26 C25 120.14(12)
C27 C26 H26 119.9
C25 C26 H26 119.9
C26 C27 C28 119.76(11)
C26 C27 C30 118.55(13)
C28 C27 C30 121.69(12)
C29 C28 C27 119.57(11)
C29 C28 H28 120.2
C27 C28 H28 120.2
C28 C29 C24 121.34(12)
C28 C29 H29 119.3
C24 C29 H29 119.3
N4 C30 C27 177.69(18)
C7 N1 C15 108.68(9)
C7 N1 C14 110.58(10)
C15 N1 C14 110.55(10)
C16 N2 C18 105.05(10)
C16 N3 C17 106.51(9)
C16 N3 C23 127.82(10)
C17 N3 C23 125.66(10)

loop_
_geom_bond_atom_site_label_1
_geom_bond_atom_site_label_2
_geom_bond_distance
C1 C2 1.349(3)
C1 C6 1.389(3)
C1 H1 0.9300
C2 C3 1.368(3)
C2 H2 0.9300
C3 C4 1.3817(18)
C3 H3 0.9300
C4 C5 1.374(2)
C4 C7 1.5003(18)
C5 C6 1.382(3)
C5 H5 0.9300
C6 H6 0.9300
C7 N1 1.4700(16)
C7 H7A 0.9700
C7 H7B 0.9700
C8 C13 1.355(3)
C8 C9 1.356(3)
C8 H8 0.9300
C9 C10 1.378(2)
C9 H9 0.9300
C10 C11 1.378(2)
C10 H10 0.9300
C11 C12 1.381(2)
C11 C14 1.5058(19)
C12 C13 1.395(3)
C12 H12 0.9300
C13 H13 0.9300
C14 N1 1.4727(16)
C14 H14A 0.9700
C14 H14B 0.9700
C15 N1 1.4703(14)
C15 C16 1.4874(17)
C15 H15A 0.9700
C15 H15B 0.9700
C16 N2 1.3124(14)
C16 N3 1.3678(14)
C17 N3 1.3817(15)
C17 C22 1.3874(19)
C17 C18 1.3916(17)
C18 N2 1.3862(16)
C18 C19 1.3972(18)
C19 C20 1.372(2)
C19 H19 0.9300
C20 C21 1.382(2)
C20 H20 0.9300
C21 C22 1.374(2)
C21 H21 0.9300
C22 H22 0.9300
C23 N3 1.4517(15)
C23 C24 1.5138(16)
C23 H23A 0.9700
C23 H23B 0.9700
C24 C25 1.3799(17)
C24 C29 1.3860(16)
C25 C26 1.3808(17)
C25 H25 0.9300
C26 C27 1.3797(17)
C26 H26 0.9300
C27 C28 1.381(2)
C27 C30 1.4388(18)
C28 C29 1.3788(18)
C28 H28 0.9300
C29 H29 0.9300
C30 N4 1.1406(18)

loop_
_geom_torsion_atom_site_label_1
_geom_torsion_atom_site_label_2
_geom_torsion_atom_site_label_3
_geom_torsion_atom_site_label_4
_geom_torsion
C6 C1 C2 C3 -1.8(3)
C1 C2 C3 C4 1.4(3)
C2 C3 C4 C5 0.2(2)
C2 C3 C4 C7 -179.29(14)
C3 C4 C5 C6 -1.4(2)
C7 C4 C5 C6 178.15(14)
C4 C5 C6 C1 1.0(3)
C2 C1 C6 C5 0.6(3)
C5 C4 C7 N1 69.27(16)
C3 C4 C7 N1 -111.21(14)
C13 C8 C9 C10 0.2(3)
C8 C9 C10 C11 -0.1(4)
C9 C10 C11 C12 -0.7(3)
C9 C10 C11 C14 178.95(18)
C10 C11 C12 C13 1.3(2)
C14 C11 C12 C13 -178.29(14)
C9 C8 C13 C12 0.4(3)
C11 C12 C13 C8 -1.3(3)
C10 C11 C14 N1 64.75(19)
C12 C11 C14 N1 -115.64(15)
N1 C15 C16 N2 -121.66(12)
N1 C15 C16 N3 64.40(15)
N3 C17 C18 N2 -1.42(13)
C22 C17 C18 N2 179.73(12)
N3 C17 C18 C19 176.75(11)
C22 C17 C18 C19 -2.10(19)
N2 C18 C19 C20 178.03(13)
C17 C18 C19 C20 0.29(19)
C18 C19 C20 C21 1.7(2)
C19 C20 C21 C22 -2.1(3)
C20 C21 C22 C17 0.3(2)
N3 C17 C22 C21 -176.71(14)
C18 C17 C22 C21 1.8(2)
N3 C23 C24 C25 -4.22(17)
N3 C23 C24 C29 176.46(11)
C29 C24 C25 C26 -0.48(19)
C23 C24 C25 C26 -179.80(13)
C24 C25 C26 C27 -0.5(2)
C25 C26 C27 C28 1.3(2)
C25 C26 C27 C30 -179.20(14)
C26 C27 C28 C29 -0.9(2)
C30 C27 C28 C29 179.54(14)
C27 C28 C29 C24 -0.1(2)
C25 C24 C29 C28 0.8(2)
C23 C24 C29 C28 -179.83(12)
C4 C7 N1 C15 70.58(13)
C4 C7 N1 C14 -167.90(11)
C16 C15 N1 C7 -169.13(10)
C16 C15 N1 C14 69.34(14)
C11 C14 N1 C7 66.68(15)
C11 C14 N1 C15 -172.91(11)
N3 C16 N2 C18 -0.32(13)
C15 C16 N2 C18 -174.81(10)
C17 C18 N2 C16 1.09(13)
C19 C18 N2 C16 -176.82(12)
N2 C16 N3 C17 -0.56(13)
C15 C16 N3 C17 173.96(10)
N2 C16 N3 C23 -179.14(10)
C15 C16 N3 C23 -4.62(17)
C22 C17 N3 C16 179.87(14)
C18 C17 N3 C16 1.17(12)
C22 C17 N3 C23 -1.5(2)
C18 C17 N3 C23 179.80(10)
C24 C23 N3 C16 -107.46(13)
C24 C23 N3 C17 74.22(15)

loop_
_cod_related_entry_id
_cod_related_entry_database
_cod_related_entry_code
1 ChemSpider 21120184
